data_2310516
loop_
_publ_author_name
'Zachariasen, W.H.'

_publ_section_title
;
 The Crystal Structure of Rh2 Te3
;
_journal_name_full 'Acta Crystallographica (1,1948-23,1967)'
_journal_page_first 334
_journal_page_last 349
_journal_volume 20
_journal_year 1966
_chemical_formula_sum 'Rh3 Te2'
_space_group_IT_number 63
_symmetry_space_group_name_Hall '-A 2 2a'
_symmetry_space_group_name_H-M 'A m a m'
_cell_angle_alpha 90
_cell_angle_beta 90
_cell_angle_gamma 90
_cell_formula_units_Z 4
_cell_length_a 7.694
_cell_length_b 12.446
_cell_length_c 3.697
_cell_volume 354.023
_citation_journal_id_ASTM ACCRA9
_cod_data_source_file Zachariasen_ACCRA9_1966_1112.cif
_cod_data_source_block Rh3Te2
_cod_original_cell_volume 354.0229
_cod_original_sg_symbol_Hall '-C 2c 2 (z,y,-x)'
_cod_database_code 2310516

loop_
_symmetry_equiv_pos_as_xyz
x,y,z
x+1/2,-y,-z
-x,-y,z
-x+1/2,y,-z
-x,-y,-z
-x-1/2,y,z
x,y,-z
x-1/2,-y,z
x,y+1/2,z+1/2
x+1/2,-y+1/2,-z+1/2
-x,-y+1/2,z+1/2
-x+1/2,y+1/2,-z+1/2
-x,-y+1/2,-z+1/2
-x-1/2,y+1/2,z+1/2
x,y+1/2,-z+1/2
x-1/2,-y+1/2,z+1/2

loop_
_atom_site_label
_atom_site_type_symbol
_atom_site_fract_x
_atom_site_fract_y
_atom_site_fract_z
_atom_site_occupancy
_atom_site_U_iso_or_equiv
Te2 Te 0.25 0.746 0 1 0.0
Rh2 Rh 0.0608 0.3398 0 1 0.0
Te1 Te 0 0 0 1 0.0
Rh1 Rh 0.25 0.5337 0 1 0.0
